data_7713256
loop_
_publ_author_name
'Jakopec, Silvio'
'Gourdon-Gr&#xfc;newaldt, Lisa'
'&#x10c;ipor, Ivona'
'Me&#x161;&#x10d;i&#x107; Macan, Andrijana'
'Peri&#x107;, Berislav'
'Piantanida, Ivo'
'Cariou, Kevin'
'Gasser, Gilles'
'Kirin, Sre&#x107;ko I'
'Rai&#x107;-Mali&#x107;, Silvana'

_publ_section_title
;
 Synthesis, characterisation and biological evaluation of monometallic
 Re(I) and heterobimetallic Re(I)/Fe(II) complexes with a 1,2,3-triazolyl
 pyridine chelating moiety.
;
_journal_name_full 'Dalton transactions (Cambridge, England : 2003)'
_journal_paper_doi 10.1039/d3dt01070h
_journal_year 2023
_chemical_formula_moiety 'C27 H22 Fe N6 O3 Re +, C F3 S O3 -, C H Cl3'
_chemical_formula_sum 'C29 H23 Cl3 F3 Fe N6 O6 Re S'
_chemical_formula_weight 988.99
_space_group_crystal_system monoclinic
_space_group_IT_number 14
_space_group_name_Hall '-P 2ybc'
_space_group_name_H-M_alt 'P 1 21/c 1'
_atom_sites_solution_hydrogens geom
_atom_sites_solution_primary direct
_atom_sites_solution_secondary difmap
_audit_creation_method SHELXL-2018/3
_audit_update_record
;
2023-04-06 deposited with the CCDC.	2023-06-12 downloaded from the CCDC.
;
_cell_angle_alpha 90
_cell_angle_beta 102.3770(10)
_cell_angle_gamma 90
_cell_formula_units_Z 4
_cell_length_a 9.30140(10)
_cell_length_b 31.0939(4)
_cell_length_c 12.5522(2)
_cell_measurement_reflns_used 15869
_cell_measurement_temperature 294.87(10)
_cell_measurement_theta_max 79.6170
_cell_measurement_theta_min 3.8950
_cell_volume 3545.93(8)
_computing_cell_refinement 'CrysAlisPro 1.171.41.120a (Rigaku OD, 2021)'
_computing_data_collection 'CrysAlisPro 1.171.41.120a (Rigaku OD, 2021)'
_computing_data_reduction 'CrysAlisPro 1.171.41.120a (Rigaku OD, 2021)'
_computing_structure_refinement 'SHELXL-2018/3 (Sheldrick, 2018)'
_computing_structure_solution 'SHELXT 2018/2 (Sheldrick, 2018)'
_diffrn_ambient_temperature 294.87(10)
_diffrn_measured_fraction_theta_full 0.999
_diffrn_measured_fraction_theta_max 0.946
_diffrn_measurement_device_type 'XtaLAB Synergy, Dualflex, HyPix'
_diffrn_measurement_method '\w scans'
_diffrn_radiation_type CuK\a
_diffrn_radiation_wavelength 1.54184
_diffrn_reflns_av_R_equivalents 0.0691
_diffrn_reflns_av_unetI/netI 0.0433
_diffrn_reflns_Laue_measured_fraction_full 0.999
_diffrn_reflns_Laue_measured_fraction_max 0.946
_diffrn_reflns_limit_h_max 11
_diffrn_reflns_limit_h_min -11
_diffrn_reflns_limit_k_max 37
_diffrn_reflns_limit_k_min -37
_diffrn_reflns_limit_l_max 11
_diffrn_reflns_limit_l_min -16
_diffrn_reflns_number 29446
_diffrn_reflns_point_group_measured_fraction_full 0.999
_diffrn_reflns_point_group_measured_fraction_max 0.946
_diffrn_reflns_theta_full 67.684
_diffrn_reflns_theta_max 79.685
_diffrn_reflns_theta_min 3.876
_diffrn_source 'micro-focus sealed X-ray tube'
_exptl_absorpt_coefficient_mu 13.071
_exptl_absorpt_correction_T_max 1.00000
_exptl_absorpt_correction_T_min 0.22649
_exptl_absorpt_correction_type multi-scan
_exptl_absorpt_process_details
;
CrysAlisPro 1.171.41.120a (Rigaku Oxford Diffraction, 2021)
Empirical absorption correction using spherical harmonics,
implemented in SCALE3 ABSPACK scaling algorithm.
;
_exptl_crystal_colour orange
_exptl_crystal_density_diffrn 1.853
_exptl_crystal_description rod
_exptl_crystal_F_000 1928
_exptl_crystal_size_max 0.3
_exptl_crystal_size_mid 0.2
_exptl_crystal_size_min 0.1
_refine_diff_density_max 2.356
_refine_diff_density_min -1.587
_refine_diff_density_rms 0.147
_refine_ls_extinction_method none
_refine_ls_goodness_of_fit_ref 1.069
_refine_ls_hydrogen_treatment constr
_refine_ls_matrix_type full
_refine_ls_number_parameters 470
_refine_ls_number_reflns 7289
_refine_ls_number_restraints 0
_refine_ls_restrained_S_all 1.069
_refine_ls_R_factor_all 0.0768
_refine_ls_R_factor_gt 0.0670
_refine_ls_shift/su_max 0.002
_refine_ls_shift/su_mean 0.000
_refine_ls_structure_factor_coef Fsqd
_refine_ls_weighting_details 'w=1/[\s^2^(Fo^2^)+(0.0904P)^2^+16.9673P] where P=(Fo^2^+2Fc^2^)/3'
_refine_ls_weighting_scheme calc
_refine_ls_wR_factor_gt 0.1776
_refine_ls_wR_factor_ref 0.1851
_reflns_Friedel_coverage 0.000
_reflns_number_gt 6192
_reflns_number_total 7289
_reflns_threshold_expression 'I > 2\s(I)'
_cod_data_source_file d3dt01070h2.cif
_cod_data_source_block 4bReOTf
_cod_original_sg_symbol_H-M 'P 21/c'
_cod_database_code 7713256
_shelx_shelxl_version_number 2018/3
_shelx_space_group_comment
;
The symmetry employed for this shelxl refinement is uniquely defined
by the following loop, which should always be used as a source of
symmetry information in preference to the above space-group names.
They are only intended as comments.
;

loop_
_space_group_symop_operation_xyz
'x, y, z'
'-x, y+1/2, -z+1/2'
'-x, -y, -z'
'x, -y-1/2, z-1/2'

loop_
_atom_site_label
_atom_site_type_symbol
_atom_site_fract_x
_atom_site_fract_y
_atom_site_fract_z
_atom_site_U_iso_or_equiv
_atom_site_adp_type
_atom_site_occupancy
_atom_site_site_symmetry_order
_atom_site_calc_flag
_atom_site_refinement_flags_posn
_atom_site_refinement_flags_adp
_atom_site_refinement_flags_occupancy
_atom_site_disorder_assembly
_atom_site_disorder_group
Re1 Re 0.63339(4) 0.58430(2) 0.77306(3) 0.05312(15) Uani 1 1 d . . . . .
C1C C 0.7495(12) 0.5998(4) 0.6682(10) 0.079(3) Uani 1 1 d . . . . .
O1C O 0.8233(10) 0.6091(4) 0.6097(7) 0.113(3) Uani 1 1 d . . . . .
C2C C 0.6821(9) 0.6389(3) 0.8442(8) 0.064(2) Uani 1 1 d . . . . .
O2C O 0.7073(9) 0.6709(3) 0.8875(8) 0.102(3) Uani 1 1 d . . . . .
C3C C 0.8103(10) 0.5597(3) 0.8592(9) 0.072(2) Uani 1 1 d . . . . .
O3C O 0.9153(8) 0.5456(3) 0.9085(7) 0.100(3) Uani 1 1 d . . . . .
N1 N 0.5579(8) 0.5226(2) 0.6971(6) 0.0607(17) Uani 1 1 d . . . . .
C2 C 0.6464(13) 0.4963(3) 0.6548(8) 0.081(3) Uani 1 1 d . . . . .
H2 H 0.745074 0.503465 0.662020 0.097 Uiso 1 1 calc R U . . .
C3 C 0.5937(18) 0.4593(4) 0.6013(9) 0.102(5) Uani 1 1 d . . . . .
H3 H 0.657923 0.441158 0.575171 0.122 Uiso 1 1 calc R U . . .
C4 C 0.451(2) 0.4487(3) 0.5858(11) 0.116(6) Uani 1 1 d . . . . .
H4 H 0.414094 0.424437 0.545594 0.139 Uiso 1 1 calc R U . . .
C5 C 0.3597(15) 0.4744(3) 0.6308(10) 0.095(4) Uani 1 1 d . . . . .
H5 H 0.260528 0.467632 0.622260 0.114 Uiso 1 1 calc R U . . .
C6 C 0.4173(12) 0.5111(3) 0.6897(9) 0.072(3) Uani 1 1 d . . . . .
N1' N 0.5029(8) 0.5644(2) 0.8908(7) 0.0623(17) Uani 1 1 d . . . . .
C2' C 0.5481(14) 0.5714(3) 0.9978(9) 0.078(3) Uani 1 1 d . . . . .
H2' H 0.638622 0.584581 1.023305 0.094 Uiso 1 1 calc R U . . .
C3' C 0.465(2) 0.5596(4) 1.0713(11) 0.103(5) Uani 1 1 d . . . . .
H3' H 0.500388 0.564736 1.145286 0.124 Uiso 1 1 calc R U . . .
C4' C 0.330(2) 0.5403(4) 1.0358(16) 0.118(6) Uani 1 1 d . . . . .
H4' H 0.272578 0.532747 1.084774 0.141 Uiso 1 1 calc R U . . .
C5' C 0.2831(15) 0.5326(3) 0.9257(16) 0.104(5) Uani 1 1 d . . . . .
H5' H 0.192990 0.519238 0.899193 0.125 Uiso 1 1 calc R U . . .
C6' C 0.3732(10) 0.5451(3) 0.8537(9) 0.069(2) Uani 1 1 d . . . . .
N7 N 0.3270(9) 0.5358(2) 0.7420(8) 0.075(2) Uani 1 1 d . . . . .
C8 C 0.2185(12) 0.5640(3) 0.6782(12) 0.094(4) Uani 1 1 d . . . . .
H8A H 0.150200 0.573188 0.722193 0.113 Uiso 1 1 calc R U . . .
H8B H 0.163154 0.548332 0.615967 0.113 Uiso 1 1 calc R U . . .
C9 C 0.2875(10) 0.6035(3) 0.6378(8) 0.065(2) Uani 1 1 d . . . . .
N10 N 0.4330(7) 0.61308(19) 0.6669(6) 0.0546(15) Uani 1 1 d . . . . .
N11 N 0.4590(8) 0.6489(2) 0.6173(6) 0.0632(17) Uani 1 1 d . . . . .
N12 N 0.3289(9) 0.6613(3) 0.5577(7) 0.073(2) Uani 1 1 d . . . . .
C13 C 0.2215(11) 0.6346(3) 0.5689(9) 0.075(3) Uani 1 1 d . . . . .
H13 H 0.122059 0.636758 0.536211 0.091 Uiso 1 1 calc R U . . .
C14 C 0.3193(14) 0.6998(4) 0.4876(9) 0.088(3) Uani 1 1 d . . . . .
H14A H 0.416418 0.712428 0.495612 0.106 Uiso 1 1 calc R U . . .
H14B H 0.285846 0.691363 0.411903 0.106 Uiso 1 1 calc R U . . .
C15 C 0.2183(9) 0.7320(3) 0.5152(8) 0.061(2) Uani 1 1 d . . . . .
C16 C 0.0664(12) 0.7365(3) 0.4757(11) 0.091(4) Uani 1 1 d . . . . .
H16 H 0.008767 0.718993 0.423226 0.109 Uiso 1 1 calc R U . . .
C17 C 0.0151(16) 0.7710(4) 0.5271(16) 0.115(6) Uani 1 1 d . . . . .
H17 H -0.080573 0.781642 0.512577 0.138 Uiso 1 1 calc R U . . .
C18 C 0.135(2) 0.7871(4) 0.6056(13) 0.115(5) Uani 1 1 d . . . . .
H18 H 0.131699 0.809744 0.653251 0.138 Uiso 1 1 calc R U . . .
C19 C 0.2587(16) 0.7637(4) 0.6000(10) 0.091(3) Uani 1 1 d . . . . .
H19 H 0.352214 0.767624 0.643398 0.109 Uiso 1 1 calc R U . . .
Fe20 Fe 0.17324(16) 0.79139(4) 0.45089(13) 0.0635(4) Uani 1 1 d . . . . .
C21 C 0.2936(16) 0.8032(4) 0.3361(12) 0.097(4) Uani 1 1 d . . . . .
H21 H 0.359030 0.784169 0.314490 0.116 Uiso 1 1 calc R U . . .
C22 C 0.1478(19) 0.8059(5) 0.2908(10) 0.110(5) Uani 1 1 d . . . . .
H22 H 0.097092 0.788934 0.233982 0.132 Uiso 1 1 calc R U . . .
C23 C 0.0866(18) 0.8383(6) 0.3436(15) 0.117(6) Uani 1 1 d . . . . .
H23 H -0.010713 0.847620 0.327130 0.141 Uiso 1 1 calc R U . . .
C24 C 0.199(3) 0.8541(4) 0.4257(15) 0.129(7) Uani 1 1 d . . . . .
H24 H 0.189664 0.875029 0.476691 0.155 Uiso 1 1 calc R U . . .
C25 C 0.329(2) 0.8324(6) 0.4176(13) 0.118(5) Uani 1 1 d . . . . .
H25 H 0.422827 0.837241 0.460314 0.141 Uiso 1 1 calc R U . . .
S1T S 0.0222(9) 0.4070(2) 0.6925(4) 0.170(3) Uani 1 1 d . . . . .
O1T O 0.030(3) 0.3649(7) 0.6679(15) 0.309(16) Uani 1 1 d . . . . .
O2T O 0.1859(16) 0.4235(7) 0.778(2) 0.291(15) Uani 1 1 d . . . . .
O3T O -0.0368(13) 0.4389(4) 0.6217(9) 0.138(4) Uani 1 1 d . . . . .
C1T C -0.026(4) 0.4116(7) 0.8096(17) 0.180(12) Uani 1 1 d . . . . .
F1T F 0.0362(13) 0.3865(3) 0.8905(7) 0.151(4) Uani 1 1 d . . . . .
F2T F -0.036(2) 0.4501(6) 0.8435(13) 0.248(8) Uani 1 1 d . . . . .
F3T F -0.1822(15) 0.3950(7) 0.759(2) 0.329(16) Uani 1 1 d . . . . .
C1S C 0.3398(17) 0.3196(7) 0.7147(15) 0.135(6) Uani 1 1 d . . . . .
H1S H 0.267230 0.341975 0.719659 0.162 Uiso 1 1 calc R U . A 1
Cl1 Cl 0.5066(5) 0.34645(15) 0.7347(5) 0.1461(16) Uani 1 1 d . . . . .
Cl2A Cl 0.297(2) 0.2793(11) 0.786(2) 0.262(14) Uani 0.54(2) 1 d . . P B 1
Cl3A Cl 0.3095(16) 0.3070(11) 0.5776(13) 0.260(15) Uani 0.54(2) 1 d . . P B 1
Cl2B Cl 0.3293(16) 0.3110(6) 0.8629(15) 0.165(7) Uani 0.46(2) 1 d . . P B 2
Cl3B Cl 0.3484(12) 0.2705(5) 0.661(2) 0.189(12) Uani 0.46(2) 1 d . . P B 2

loop_
_atom_site_aniso_label
_atom_site_aniso_U_11
_atom_site_aniso_U_22
_atom_site_aniso_U_33
_atom_site_aniso_U_23
_atom_site_aniso_U_13
_atom_site_aniso_U_12
Re1 0.0491(2) 0.0446(2) 0.0627(2) -0.00520(14) 0.00559(15) 0.00415(13)
C1C 0.071(6) 0.075(6) 0.094(7) -0.010(6) 0.026(5) -0.001(5)
O1C 0.097(6) 0.159(9) 0.094(6) -0.004(6) 0.045(5) -0.019(6)
C2C 0.057(5) 0.047(4) 0.088(6) -0.009(4) 0.016(4) 0.000(4)
O2C 0.090(5) 0.071(5) 0.147(8) -0.041(5) 0.029(5) -0.022(4)
C3C 0.049(4) 0.073(6) 0.086(6) -0.018(5) 0.000(4) 0.006(4)
O3C 0.069(4) 0.108(6) 0.106(6) -0.009(5) -0.015(4) 0.023(4)
N1 0.068(4) 0.042(3) 0.065(4) -0.009(3) -0.001(3) 0.013(3)
C2 0.098(7) 0.063(6) 0.072(6) -0.009(5) -0.005(5) 0.034(5)
C3 0.150(12) 0.066(7) 0.071(7) -0.016(5) -0.019(7) 0.049(7)
C4 0.176(15) 0.043(5) 0.096(9) -0.015(5) -0.046(9) 0.019(7)
C5 0.113(9) 0.047(5) 0.104(8) 0.004(5) -0.023(7) -0.006(5)
C6 0.083(6) 0.032(4) 0.087(6) -0.002(4) -0.010(5) 0.005(4)
N1' 0.066(4) 0.038(3) 0.088(5) 0.001(3) 0.027(4) 0.008(3)
C2' 0.108(8) 0.060(5) 0.073(6) -0.001(5) 0.033(6) 0.014(5)
C3' 0.164(14) 0.060(6) 0.100(9) 0.016(6) 0.062(9) 0.038(8)
C4' 0.159(15) 0.060(7) 0.165(15) 0.019(8) 0.107(13) 0.024(8)
C5' 0.095(8) 0.050(6) 0.187(15) 0.027(8) 0.071(10) 0.010(5)
C6' 0.064(5) 0.036(4) 0.110(8) 0.008(4) 0.024(5) 0.009(4)
N7 0.060(4) 0.041(4) 0.116(7) 0.007(4) 0.002(4) 0.001(3)
C8 0.064(6) 0.050(5) 0.155(11) 0.018(6) -0.004(6) 0.000(4)
C9 0.062(5) 0.043(4) 0.084(6) 0.000(4) -0.001(4) 0.009(4)
N10 0.055(4) 0.037(3) 0.069(4) 0.003(3) 0.007(3) 0.010(3)
N11 0.065(4) 0.051(4) 0.073(4) 0.009(3) 0.014(3) 0.014(3)
N12 0.074(5) 0.063(5) 0.081(5) 0.017(4) 0.018(4) 0.024(4)
C13 0.063(5) 0.068(6) 0.089(7) -0.003(5) 0.001(5) 0.018(5)
C14 0.111(8) 0.075(7) 0.084(7) 0.031(5) 0.031(6) 0.039(6)
C15 0.059(5) 0.045(4) 0.075(5) 0.011(4) 0.007(4) 0.003(3)
C16 0.071(6) 0.060(6) 0.130(10) 0.028(6) -0.001(6) -0.006(5)
C17 0.093(9) 0.080(8) 0.191(16) 0.061(10) 0.074(10) 0.036(7)
C18 0.188(17) 0.073(8) 0.108(10) 0.029(7) 0.084(11) 0.024(10)
C19 0.123(10) 0.068(6) 0.079(7) 0.008(5) 0.015(6) -0.010(6)
Fe20 0.0686(8) 0.0397(6) 0.0843(9) 0.0069(6) 0.0214(7) 0.0034(6)
C21 0.107(9) 0.094(9) 0.104(9) 0.016(7) 0.055(8) 0.025(7)
C22 0.142(14) 0.105(11) 0.076(8) 0.006(7) 0.005(8) 0.006(9)
C23 0.118(11) 0.110(11) 0.135(12) 0.067(10) 0.053(10) 0.057(9)
C24 0.24(2) 0.043(6) 0.130(13) 0.005(7) 0.106(15) -0.015(9)
C25 0.136(13) 0.115(12) 0.106(10) 0.019(9) 0.033(9) -0.057(10)
S1T 0.243(7) 0.174(5) 0.107(3) 0.041(3) 0.068(4) 0.059(5)
O1T 0.36(3) 0.26(2) 0.222(17) -0.154(16) -0.127(17) 0.22(2)
O2T 0.086(8) 0.32(2) 0.42(3) 0.20(2) -0.064(13) -0.087(11)
O3T 0.150(9) 0.152(10) 0.109(7) 0.055(7) 0.018(6) -0.015(8)
C1T 0.32(4) 0.114(14) 0.105(13) 0.019(10) 0.035(17) 0.069(18)
F1T 0.206(10) 0.142(8) 0.097(6) 0.037(5) 0.016(6) -0.032(7)
F2T 0.32(2) 0.210(15) 0.213(15) -0.088(12) 0.048(13) 0.087(14)
F3T 0.098(8) 0.30(2) 0.56(4) 0.24(2) -0.006(14) -0.039(11)
C1S 0.084(9) 0.166(18) 0.152(16) -0.012(13) 0.016(9) 0.022(10)
Cl1 0.135(3) 0.111(3) 0.181(4) -0.023(3) 0.009(3) 0.014(2)
Cl2A 0.185(14) 0.36(3) 0.23(2) 0.08(3) 0.026(14) -0.006(17)
Cl3A 0.120(9) 0.50(4) 0.171(12) -0.085(18) 0.050(8) -0.103(16)
Cl2B 0.118(9) 0.218(16) 0.170(13) 0.022(10) 0.058(8) 0.018(8)
Cl3B 0.106(7) 0.131(10) 0.31(3) -0.120(14) 0.005(10) 0.000(6)

loop_
_atom_type_symbol
_atom_type_description
_atom_type_scat_dispersion_real
_atom_type_scat_dispersion_imag
_atom_type_scat_source
C C 0.0181 0.0091 'International Tables Vol C Tables 4.2.6.8 and 6.1.1.4'
H H 0.0000 0.0000 'International Tables Vol C Tables 4.2.6.8 and 6.1.1.4'
Cl Cl 0.3639 0.7018 'International Tables Vol C Tables 4.2.6.8 and 6.1.1.4'
F F 0.0727 0.0534 'International Tables Vol C Tables 4.2.6.8 and 6.1.1.4'
Fe Fe -1.1336 3.1974 'International Tables Vol C Tables 4.2.6.8 and 6.1.1.4'
N N 0.0311 0.0180 'International Tables Vol C Tables 4.2.6.8 and 6.1.1.4'
O O 0.0492 0.0322 'International Tables Vol C Tables 4.2.6.8 and 6.1.1.4'
Re Re -5.2083 5.8923 'International Tables Vol C Tables 4.2.6.8 and 6.1.1.4'
S S 0.3331 0.5567 'International Tables Vol C Tables 4.2.6.8 and 6.1.1.4'

loop_
_geom_angle_atom_site_label_1
_geom_angle_atom_site_label_2
_geom_angle_atom_site_label_3
_geom_angle
_geom_angle_site_symmetry_1
_geom_angle_site_symmetry_3
_geom_angle_publ_flag
C3C Re1 C2C 90.1(4) . . ?
C3C Re1 C1C 86.9(5) . . ?
C2C Re1 C1C 89.2(4) . . ?
C3C Re1 N1 93.0(3) . . ?
C2C Re1 N1 174.5(3) . . ?
C1C Re1 N1 95.5(4) . . ?
C3C Re1 N1' 92.3(4) . . ?
C2C Re1 N1' 92.6(3) . . ?
C1C Re1 N1' 178.1(4) . . ?
N1 Re1 N1' 82.8(3) . . ?
C3C Re1 N10 177.4(4) . . ?
C2C Re1 N10 90.4(3) . . ?
C1C Re1 N10 90.6(4) . . ?
N1 Re1 N10 86.7(2) . . ?
N1' Re1 N10 90.2(3) . . ?
O1C C1C Re1 177.1(11) . . ?
O2C C2C Re1 177.9(9) . . ?
O3C C3C Re1 178.9(11) . . ?
C6 N1 C2 118.8(8) . . ?
C6 N1 Re1 118.7(6) . . ?
C2 N1 Re1 122.5(7) . . ?
N1 C2 C3 121.2(12) . . ?
C4 C3 C2 121.0(12) . . ?
C3 C4 C5 118.5(11) . . ?
C4 C5 C6 119.5(13) . . ?
N1 C6 C5 120.7(10) . . ?
N1 C6 N7 119.7(8) . . ?
C5 C6 N7 119.6(11) . . ?
C2' N1' C6' 119.2(9) . . ?
C2' N1' Re1 122.1(7) . . ?
C6' N1' Re1 118.7(7) . . ?
N1' C2' C3' 122.1(13) . . ?
C2' C3' C4' 120.2(14) . . ?
C3' C4' C5' 118.3(13) . . ?
C4' C5' C6' 119.2(13) . . ?
N1' C6' N7 119.9(9) . . ?
N1' C6' C5' 121.0(12) . . ?
N7 C6' C5' 119.0(11) . . ?
C6 N7 C6' 119.7(8) . . ?
C6 N7 C8 119.4(10) . . ?
C6' N7 C8 117.1(9) . . ?
N7 C8 C9 112.4(8) . . ?
C13 C9 N10 107.8(8) . . ?
C13 C9 C8 128.5(9) . . ?
N10 C9 C8 123.7(8) . . ?
N11 N10 C9 109.3(7) . . ?
N11 N10 Re1 113.9(5) . . ?
C9 N10 Re1 136.9(6) . . ?
N10 N11 N12 105.7(7) . . ?
C13 N12 N11 111.9(8) . . ?
C13 N12 C14 128.2(9) . . ?
N11 N12 C14 119.9(9) . . ?
N12 C13 C9 105.3(8) . . ?
C15 C14 N12 111.8(9) . . ?
C16 C15 C19 106.1(10) . . ?
C16 C15 C14 129.4(10) . . ?
C19 C15 C14 124.3(10) . . ?
C16 C15 Fe20 70.2(5) . . ?
C19 C15 Fe20 70.6(6) . . ?
C14 C15 Fe20 128.1(7) . . ?
C17 C16 C15 109.5(12) . . ?
C17 C16 Fe20 69.4(7) . . ?
C15 C16 Fe20 69.5(5) . . ?
C16 C17 C18 107.3(11) . . ?
C16 C17 Fe20 70.5(7) . . ?
C18 C17 Fe20 70.8(7) . . ?
C19 C18 C17 108.8(13) . . ?
C19 C18 Fe20 70.8(7) . . ?
C17 C18 Fe20 68.5(8) . . ?
C18 C19 C15 108.2(13) . . ?
C18 C19 Fe20 70.2(8) . . ?
C15 C19 Fe20 68.1(6) . . ?
C24 Fe20 C17 120.3(7) . . ?
C24 Fe20 C22 67.5(7) . . ?
C17 Fe20 C22 126.7(8) . . ?
C24 Fe20 C15 158.8(8) . . ?
C17 Fe20 C15 68.6(4) . . ?
C22 Fe20 C15 124.7(5) . . ?
C24 Fe20 C23 40.4(7) . . ?
C17 Fe20 C23 108.2(6) . . ?
C22 Fe20 C23 40.2(6) . . ?
C15 Fe20 C23 159.9(7) . . ?
C24 Fe20 C16 157.4(8) . . ?
C17 Fe20 C16 40.1(6) . . ?
C22 Fe20 C16 112.5(6) . . ?
C15 Fe20 C16 40.4(4) . . ?
C23 Fe20 C16 124.6(7) . . ?
C24 Fe20 C21 67.1(6) . . ?
C17 Fe20 C21 163.1(8) . . ?
C22 Fe20 C21 39.0(6) . . ?
C15 Fe20 C21 110.4(5) . . ?
C23 Fe20 C21 66.6(5) . . ?
C16 Fe20 C21 128.3(6) . . ?
C24 Fe20 C25 40.9(7) . . ?
C17 Fe20 C25 156.1(8) . . ?
C22 Fe20 C25 66.1(6) . . ?
C15 Fe20 C25 123.8(6) . . ?
C23 Fe20 C25 67.3(7) . . ?
C16 Fe20 C25 161.5(7) . . ?
C21 Fe20 C25 38.8(6) . . ?
C24 Fe20 C18 105.3(6) . . ?
C17 Fe20 C18 40.6(7) . . ?
C22 Fe20 C18 161.4(7) . . ?
C15 Fe20 C18 68.0(5) . . ?
C23 Fe20 C18 123.4(6) . . ?
C16 Fe20 C18 67.1(6) . . ?
C21 Fe20 C18 155.9(8) . . ?
C25 Fe20 C18 120.6(8) . . ?
C24 Fe20 C19 121.1(7) . . ?
C17 Fe20 C19 67.5(6) . . ?
C22 Fe20 C19 159.4(6) . . ?
C15 Fe20 C19 41.3(4) . . ?
C23 Fe20 C19 157.5(7) . . ?
C16 Fe20 C19 67.4(5) . . ?
C21 Fe20 C19 123.7(6) . . ?
C25 Fe20 C19 107.1(6) . . ?
C18 Fe20 C19 39.0(6) . . ?
C25 C21 C22 109.7(14) . . ?
C25 C21 Fe20 70.8(7) . . ?
C22 C21 Fe20 69.9(8) . . ?
C21 C22 C23 108.6(15) . . ?
C21 C22 Fe20 71.1(8) . . ?
C23 C22 Fe20 70.2(8) . . ?
C24 C23 C22 106.8(14) . . ?
C24 C23 Fe20 68.5(7) . . ?
C22 C23 Fe20 69.6(7) . . ?
C23 C24 C25 107.4(13) . . ?
C23 C24 Fe20 71.2(7) . . ?
C25 C24 Fe20 71.3(7) . . ?
C21 C25 C24 107.3(15) . . ?
C21 C25 Fe20 70.4(8) . . ?
C24 C25 Fe20 67.8(7) . . ?
O1T S1T O3T 126.1(11) . . ?
O1T S1T C1T 109.1(15) . . ?
O3T S1T C1T 111.9(10) . . ?
O1T S1T O2T 110.2(12) . . ?
O3T S1T O2T 111.4(10) . . ?
C1T S1T O2T 77.8(14) . . ?
F2T C1T F1T 111(2) . . ?
F2T C1T F3T 109(2) . . ?
F1T C1T F3T 110(2) . . ?
F2T C1T S1T 115.8(19) . . ?
F1T C1T S1T 119.1(19) . . ?
F3T C1T S1T 90.8(16) . . ?
Cl2A C1S Cl3A 111.3(18) . . ?
Cl2A C1S Cl1 127.1(13) . . ?
Cl3B C1S Cl1 112.2(10) . . ?
Cl3A C1S Cl1 101.7(11) . . ?
Cl3B C1S Cl2B 106.3(16) . . ?
Cl1 C1S Cl2B 99.1(10) . . ?

loop_
_geom_bond_atom_site_label_1
_geom_bond_atom_site_label_2
_geom_bond_distance
_geom_bond_site_symmetry_2
_geom_bond_publ_flag
Re1 C3C 1.923(9) . ?
Re1 C2C 1.927(9) . ?
Re1 C1C 1.934(12) . ?
Re1 N1 2.191(7) . ?
Re1 N1' 2.192(7) . ?
Re1 N10 2.233(6) . ?
C1C O1C 1.145(13) . ?
C2C O2C 1.134(11) . ?
C3C O3C 1.128(11) . ?
N1 C6 1.340(13) . ?
N1 C2 1.346(12) . ?
C2 C3 1.370(16) . ?
C3 C4 1.34(2) . ?
C4 C5 1.37(2) . ?
C5 C6 1.400(13) . ?
C6 N7 1.401(14) . ?
N1' C2' 1.337(13) . ?
N1' C6' 1.340(12) . ?
C2' C3' 1.372(17) . ?
C3' C4' 1.38(2) . ?
C4' C5' 1.38(2) . ?
C5' C6' 1.413(16) . ?
C6' N7 1.405(14) . ?
N7 C8 1.445(12) . ?
C8 C9 1.522(14) . ?
C9 C13 1.353(13) . ?
C9 N10 1.357(11) . ?
N10 N11 1.324(10) . ?
N11 N12 1.335(10) . ?
N12 C13 1.330(14) . ?
N12 C14 1.478(12) . ?
C14 C15 1.463(13) . ?
C15 C16 1.401(14) . ?
C15 C19 1.440(15) . ?
C15 Fe20 2.024(8) . ?
C16 C17 1.39(2) . ?
C16 Fe20 2.034(10) . ?
C17 C18 1.41(2) . ?
C17 Fe20 2.021(12) . ?
C18 C19 1.37(2) . ?
C18 Fe20 2.051(13) . ?
C19 Fe20 2.059(12) . ?
Fe20 C24 1.997(11) . ?
Fe20 C22 2.023(13) . ?
Fe20 C23 2.031(12) . ?
Fe20 C21 2.038(11) . ?
Fe20 C25 2.042(13) . ?
C21 C25 1.35(2) . ?
C21 C22 1.356(19) . ?
C22 C23 1.39(2) . ?
C23 C24 1.39(2) . ?
C24 C25 1.41(2) . ?
S1T O1T 1.351(17) . ?
S1T O3T 1.366(12) . ?
S1T C1T 1.63(2) . ?
S1T O2T 1.742(17) . ?
C1T F2T 1.28(2) . ?
C1T F1T 1.31(2) . ?
C1T F3T 1.55(3) . ?
C1S Cl2A 1.64(3) . ?
C1S Cl3B 1.68(2) . ?
C1S Cl3A 1.73(2) . ?
C1S Cl1 1.731(19) . ?
C1S Cl2B 1.90(3) . ?
